data_7702078
loop_
_publ_author_name
'Benjamin, Sophie L.'
'Chang, Yao-Pang'
'Hector, Andrew L.'
'Jura, Marek'
'Levason, William'
'Reid, Gillian'
'Stenning, Gavin'

_publ_section_title
;
 Niobium tetrahalide complexes with neutral diphosphine ligands.
;
_journal_issue 19
_journal_name_full 'Dalton transactions (Cambridge, England : 2003)'
_journal_page_first 8192
_journal_page_last 8200
_journal_paper_doi 10.1039/c6dt01099g
_journal_volume 45
_journal_year 2016
_chemical_formula_moiety 'C12 H32 Br4 Nb P4, C2 H3 Br4 N Nb O'
_chemical_formula_sum 'C14 H35 Br8 N Nb2 O P4'
_chemical_formula_weight 1182.41
_space_group_crystal_system tetragonal
_space_group_IT_number 85
_space_group_name_Hall '-P 4a'
_space_group_name_H-M_alt 'P 4/n :2'
_atom_sites_solution_hydrogens geom
_audit_creation_method SHELXL-2014/7
_audit_update_record
;
2016-02-15 deposited with the CCDC.
2016-04-11 downloaded from the CCDC.
;
_cell_angle_alpha 90
_cell_angle_beta 90
_cell_angle_gamma 90
_cell_formula_units_Z 2
_cell_length_a 12.011(3)
_cell_length_b 12.011(3)
_cell_length_c 11.065(4)
_cell_measurement_reflns_used 9842
_cell_measurement_temperature 100(2)
_cell_measurement_theta_max 27.5
_cell_measurement_theta_min 3.4
_cell_volume 1596.3(8)
_computing_cell_refinement 'Bruker XSCANS'
_computing_data_collection 'Bruker XSCANS'
_computing_data_reduction 'Bruker SHELXTL'
_computing_molecular_graphics 'Bruker SHELXTL'
_computing_publication_material 'Bruker SHELXTL'
_computing_structure_refinement 'SHELXL-2014/7 (Sheldrick, 2014)'
_computing_structure_solution 'Bruker SHELXTL'
_diffrn_ambient_temperature 100(2)
_diffrn_detector_area_resol_mean 28.5714
_diffrn_measured_fraction_theta_full 0.997
_diffrn_measured_fraction_theta_max 0.997
_diffrn_measurement_device_type 'Rigaku AFC12 (Right)'
_diffrn_measurement_method 'profile data from \w-scans'
_diffrn_radiation_type MoK\a
_diffrn_radiation_wavelength 0.71073
_diffrn_reflns_av_R_equivalents 0.0372
_diffrn_reflns_av_unetI/netI 0.0312
_diffrn_reflns_Laue_measured_fraction_full 0.997
_diffrn_reflns_Laue_measured_fraction_max 0.997
_diffrn_reflns_limit_h_max 15
_diffrn_reflns_limit_h_min -11
_diffrn_reflns_limit_k_max 13
_diffrn_reflns_limit_k_min -15
_diffrn_reflns_limit_l_max 12
_diffrn_reflns_limit_l_min -14
_diffrn_reflns_number 10587
_diffrn_reflns_point_group_measured_fraction_full 0.997
_diffrn_reflns_point_group_measured_fraction_max 0.997
_diffrn_reflns_theta_full 25.242
_diffrn_reflns_theta_max 27.455
_diffrn_reflns_theta_min 3.392
_diffrn_source 'Rotating Anode'
_exptl_absorpt_coefficient_mu 10.942
_exptl_absorpt_correction_T_max 1.000
_exptl_absorpt_correction_T_min 0.688
_exptl_absorpt_correction_type multi-scan
_exptl_absorpt_process_details
; 
Jacobson, R. (1998). REQAB. Private communication to the 
Rigaku Corporation, Tokyo, Japan. 
;
_exptl_crystal_colour Red
_exptl_crystal_density_diffrn 2.460
_exptl_crystal_density_method 'not measured'
_exptl_crystal_description Chunk
_exptl_crystal_F_000 1112
_exptl_crystal_size_max 0.11
_exptl_crystal_size_mid 0.10
_exptl_crystal_size_min 0.07
_refine_diff_density_max 0.664
_refine_diff_density_min -0.736
_refine_diff_density_rms 0.110
_refine_ls_extinction_method none
_refine_ls_goodness_of_fit_ref 1.081
_refine_ls_hydrogen_treatment constr
_refine_ls_matrix_type full
_refine_ls_number_parameters 74
_refine_ls_number_reflns 1835
_refine_ls_number_restraints 0
_refine_ls_restrained_S_all 1.081
_refine_ls_R_factor_all 0.0198
_refine_ls_R_factor_gt 0.0188
_refine_ls_shift/su_max 0.001
_refine_ls_shift/su_mean 0.000
_refine_ls_structure_factor_coef Fsqd
_refine_ls_weighting_details 'w=1/[\s^2^(Fo^2^)+(0.0188P)^2^+2.7440P] where P=(Fo^2^+2Fc^2^)/3'
_refine_ls_weighting_scheme calc
_refine_ls_wR_factor_gt 0.0486
_refine_ls_wR_factor_ref 0.0490
_reflns_Friedel_coverage 0.000
_reflns_number_gt 1758
_reflns_number_total 1835
_reflns_threshold_expression 'I > 2\s(I)'
_cod_data_source_file c6dt01099g2.cif
_cod_data_source_block shelx
_cod_depositor_comments
;
The following automatic conversions were performed:

data item '_exptl_absorpt_correction_type' value 'Multi-scan' was
changed to 'multi-scan' in accordance with the
/home/saulius/struct/COD-crude-data/automatic-downloads/DataCite-retrospective/RSC/depositions/lib/dictionaries/cif_core.dic
dictionary named 'cif_core.dic' version 2.4.2 last updated on
2011-04-26.

Automatic conversion script
Id: cif_fix_values 6909 2019-04-08 15:41:33Z antanas 
;
_cod_original_cell_volume 1596.3(10)
_cod_original_sg_symbol_H-M 'P 4/n'
_cod_database_code 7702078
_shelx_shelxl_version_number 2014/7
_shelx_space_group_comment
; 
The symmetry employed for this shelxl refinement is uniquely defined 
by the following loop, which should always be used as a source of 
symmetry information in preference to the above space-group names. 
They are only intended as comments. 
;

loop_
_space_group_symop_operation_xyz
'x, y, z'
'-x+1/2, -y+1/2, z'
'-y+1/2, x, z'
'y, -x+1/2, z'
'-x, -y, -z'
'x-1/2, y-1/2, -z'
'y-1/2, -x, -z'
'-y, x-1/2, -z'

loop_
_atom_site_label
_atom_site_type_symbol
_atom_site_fract_x
_atom_site_fract_y
_atom_site_fract_z
_atom_site_U_iso_or_equiv
_atom_site_adp_type
_atom_site_occupancy
_atom_site_site_symmetry_order
_atom_site_calc_flag
_atom_site_refinement_flags_posn
_atom_site_refinement_flags_adp
_atom_site_refinement_flags_occupancy
Nb1 Nb 0.7500 0.2500 0.5000 0.00529(9) Uani 1 4 d S T P
Br1 Br 0.94288(2) 0.17314(2) 0.43301(2) 0.01028(7) Uani 1 1 d . . .
P1 P 0.87604(5) 0.21023(5) 0.69826(5) 0.00785(12) Uani 1 1 d . . .
C1 C 1.0150(2) 0.2712(2) 0.7029(2) 0.0147(5) Uani 1 1 d . . .
H1A H 1.0380 0.2810 0.7872 0.022 Uiso 1 1 calc R U .
H1B H 1.0140 0.3437 0.6623 0.022 Uiso 1 1 calc R U .
H1C H 1.0676 0.2217 0.6618 0.022 Uiso 1 1 calc R U .
C2 C 0.9017(2) 0.0648(2) 0.7348(2) 0.0142(5) Uani 1 1 d . . .
H2A H 0.9285 0.0258 0.6627 0.021 Uiso 1 1 calc R U .
H2B H 0.8324 0.0303 0.7628 0.021 Uiso 1 1 calc R U .
H2C H 0.9580 0.0601 0.7987 0.021 Uiso 1 1 calc R U .
C3 C 0.81181(19) 0.2645(2) 0.8359(2) 0.0124(5) Uani 1 1 d . . .
H3A H 0.8482 0.2314 0.9077 0.015 Uiso 1 1 calc R U .
H3B H 0.8214 0.3463 0.8396 0.015 Uiso 1 1 calc R U .
Nb2 Nb 0.2500 0.2500 0.00311(3) 0.00795(9) Uani 1 4 d S T P
Br2 Br 0.06204(2) 0.15483(2) 0.03408(2) 0.01639(8) Uani 1 1 d . . .
N1 N 0.2500 0.2500 0.2237(4) 0.0161(8) Uani 1 4 d S T P
O1 O 0.2500 0.2500 -0.1504(3) 0.0116(6) Uani 1 4 d S T P
C4 C 0.2500 0.2500 0.3270(4) 0.0134(9) Uani 1 4 d S T P
C5 C 0.2500 0.2500 0.4585(4) 0.0202(11) Uani 1 4 d S T P

loop_
_atom_site_aniso_label
_atom_site_aniso_U_11
_atom_site_aniso_U_22
_atom_site_aniso_U_33
_atom_site_aniso_U_23
_atom_site_aniso_U_13
_atom_site_aniso_U_12
Nb1 0.00551(12) 0.00551(12) 0.00486(17) 0.000 0.000 0.000
Br1 0.00781(11) 0.01309(12) 0.00995(12) -0.00172(8) 0.00086(8) 0.00194(8)
P1 0.0076(3) 0.0094(3) 0.0065(3) 0.0004(2) -0.0007(2) 0.0019(2)
C1 0.0111(11) 0.0189(12) 0.0143(11) -0.0004(9) -0.0040(9) -0.0020(9)
C2 0.0160(11) 0.0132(11) 0.0135(11) 0.0028(9) -0.0004(9) 0.0050(9)
C3 0.0154(12) 0.0145(11) 0.0072(10) -0.0024(8) -0.0011(8) 0.0053(9)
Nb2 0.00869(12) 0.00869(12) 0.00649(18) 0.000 0.000 0.000
Br2 0.01242(12) 0.01913(13) 0.01763(14) 0.00502(9) -0.00114(9) -0.00357(9)
N1 0.0171(13) 0.0171(13) 0.014(2) 0.000 0.000 0.000
O1 0.0121(9) 0.0121(9) 0.0107(15) 0.000 0.000 0.000
C4 0.0130(13) 0.0130(13) 0.014(2) 0.000 0.000 0.000
C5 0.0266(17) 0.0266(17) 0.007(2) 0.000 0.000 0.000

loop_
_atom_type_symbol
_atom_type_description
_atom_type_scat_dispersion_real
_atom_type_scat_dispersion_imag
_atom_type_scat_source
C C 0.0033 0.0016 'International Tables Vol C Tables 4.2.6.8 and 6.1.1.4'
H H 0.0000 0.0000 'International Tables Vol C Tables 4.2.6.8 and 6.1.1.4'
N N 0.0061 0.0033 'International Tables Vol C Tables 4.2.6.8 and 6.1.1.4'
O O 0.0106 0.0060 'International Tables Vol C Tables 4.2.6.8 and 6.1.1.4'
P P 0.1023 0.0942 'International Tables Vol C Tables 4.2.6.8 and 6.1.1.4'
Br Br -0.2901 2.4595 'International Tables Vol C Tables 4.2.6.8 and 6.1.1.4'
Nb Nb -2.0727 0.6215 'International Tables Vol C Tables 4.2.6.8 and 6.1.1.4'

loop_
_geom_angle_atom_site_label_1
_geom_angle_atom_site_label_2
_geom_angle_atom_site_label_3
_geom_angle
_geom_angle_site_symmetry_1
_geom_angle_site_symmetry_3
Br1 Nb1 Br1 94.656(4) . 8_656
Br1 Nb1 Br1 94.656(5) . 7_666
Br1 Nb1 Br1 146.895(17) 8_656 7_666
Br1 Nb1 Br1 146.894(17) . 2_655
Br1 Nb1 Br1 94.655(4) 8_656 2_655
Br1 Nb1 Br1 94.655(4) 7_666 2_655
Br1 Nb1 P1 70.76(2) . .
Br1 Nb1 P1 74.210(15) 8_656 .
Br1 Nb1 P1 79.076(16) 7_666 .
Br1 Nb1 P1 142.300(14) 2_655 .
Br1 Nb1 P1 74.209(15) . 7_666
Br1 Nb1 P1 142.301(14) 8_656 7_666
Br1 Nb1 P1 70.75(2) 7_666 7_666
Br1 Nb1 P1 79.077(15) 2_655 7_666
P1 Nb1 P1 131.02(2) . 7_666
Br1 Nb1 P1 142.302(14) . 2_655
Br1 Nb1 P1 79.077(16) 8_656 2_655
Br1 Nb1 P1 74.210(15) 7_666 2_655
Br1 Nb1 P1 70.75(2) 2_655 2_655
P1 Nb1 P1 71.78(3) . 2_655
P1 Nb1 P1 131.02(2) 7_666 2_655
Br1 Nb1 P1 79.077(16) . 8_656
Br1 Nb1 P1 70.75(2) 8_656 8_656
Br1 Nb1 P1 142.301(14) 7_666 8_656
Br1 Nb1 P1 74.210(14) 2_655 8_656
P1 Nb1 P1 131.02(2) . 8_656
P1 Nb1 P1 71.78(3) 7_666 8_656
P1 Nb1 P1 131.02(2) 2_655 8_656
C2 P1 C1 102.98(12) . .
C2 P1 C3 103.20(11) . .
C1 P1 C3 102.68(11) . .
C2 P1 Nb1 116.37(8) . .
C1 P1 Nb1 117.64(8) . .
C3 P1 Nb1 112.10(8) . .
P1 C1 H1A 109.5 . .
P1 C1 H1B 109.5 . .
H1A C1 H1B 109.5 . .
P1 C1 H1C 109.5 . .
H1A C1 H1C 109.5 . .
H1B C1 H1C 109.5 . .
P1 C2 H2A 109.5 . .
P1 C2 H2B 109.5 . .
H2A C2 H2B 109.5 . .
P1 C2 H2C 109.5 . .
H2A C2 H2C 109.5 . .
H2B C2 H2C 109.5 . .
C3 C3 P1 109.26(12) 2_655 .
C3 C3 H3A 109.8 2_655 .
P1 C3 H3A 109.8 . .
C3 C3 H3B 109.8 2_655 .
P1 C3 H3B 109.8 . .
H3A C3 H3B 108.3 . .
O1 Nb2 N1 180.0 . .
O1 Nb2 Br2 97.711(11) . .
N1 Nb2 Br2 82.289(11) . .
O1 Nb2 Br2 97.712(11) . 2
N1 Nb2 Br2 82.288(11) . 2
Br2 Nb2 Br2 164.58(2) . 2
O1 Nb2 Br2 97.712(11) . 4
N1 Nb2 Br2 82.288(11) . 4
Br2 Nb2 Br2 88.968(3) . 4
Br2 Nb2 Br2 88.968(3) 2 4
O1 Nb2 Br2 97.712(11) . 3
N1 Nb2 Br2 82.288(11) . 3
Br2 Nb2 Br2 88.969(3) . 3
Br2 Nb2 Br2 88.968(3) 2 3
Br2 Nb2 Br2 164.58(2) 4 3
C4 N1 Nb2 180.0 . .
N1 C4 C5 180.0 . .

loop_
_geom_bond_atom_site_label_1
_geom_bond_atom_site_label_2
_geom_bond_distance
_geom_bond_site_symmetry_2
Nb1 Br1 2.6017(6) .
Nb1 Br1 2.6017(6) 8_656
Nb1 Br1 2.6017(6) 7_666
Nb1 Br1 2.6017(6) 2_655
Nb1 P1 2.7079(9) .
Nb1 P1 2.7079(9) 7_666
Nb1 P1 2.7079(9) 2_655
Nb1 P1 2.7079(9) 8_656
P1 C2 1.819(2) .
P1 C1 1.823(3) .
P1 C3 1.827(2) .
C1 H1A 0.9800 .
C1 H1B 0.9800 .
C1 H1C 0.9800 .
C2 H2A 0.9800 .
C2 H2B 0.9800 .
C2 H2C 0.9800 .
C3 C3 1.525(5) 2_655
C3 H3A 0.9900 .
C3 H3B 0.9900 .
Nb2 O1 1.699(3) .
Nb2 N1 2.441(4) .
Nb2 Br2 2.5535(7) .
Nb2 Br2 2.5536(7) 2
Nb2 Br2 2.5536(7) 4
Nb2 Br2 2.5536(7) 3
N1 C4 1.142(6) .
C4 C5 1.455(6) .
